data_4075190
loop_
_publ_author_name
'Adams, Richard D.'
'Hollandsworth, Carl B.'
'Smith, Jack L.'

_publ_section_title
;
 Unsaturated Cyclopentadienyl-Molybdenum and Tungsten Carbonyl Cluster
 Complexes Containing Pd- and Pt(PBut3) Groups
;
_journal_issue 10
_journal_name_full Organometallics
_journal_page_first 2673
_journal_paper_doi 10.1021/om060107g
_journal_volume 25
_journal_year 2006
_chemical_formula_moiety 'C38 H64 O4 P2 Pt2 W2'
_chemical_formula_sum 'C38 H64 O4 P2 Pt2 W2'
_chemical_formula_weight 1404.71
_chemical_name_systematic
; 
 ? 
;
_space_group_IT_number 15
_symmetry_cell_setting monoclinic
_symmetry_space_group_name_Hall '-C 2yc'
_symmetry_space_group_name_H-M 'C 1 2/c 1'
_atom_sites_solution_hydrogens geom
_atom_sites_solution_primary direct
_atom_sites_solution_secondary difmap
_audit_creation_method SHELXL-97
_cell_angle_alpha 90.00
_cell_angle_beta 118.5100(10)
_cell_angle_gamma 90.00
_cell_formula_units_Z 4
_cell_length_a 24.0266(12)
_cell_length_b 11.1043(6)
_cell_length_c 17.6952(9)
_cell_measurement_reflns_used 7933
_cell_measurement_temperature 294(2)
_cell_measurement_theta_max 28.27
_cell_measurement_theta_min 2.19
_cell_volume 4148.5(4)
_computing_cell_refinement 'SAINT+  V6.2 (Bruker, 2001)'
_computing_data_collection 'SMART V5.625 (Bruker, 2001)'
_computing_data_reduction 'SAINT+  V6.2'
_computing_molecular_graphics 'SHELXTL V6.1 (Sheldrick, 1997)'
_computing_publication_material 'SHELXTL V6.1'
_computing_structure_refinement 'SHELXL-97 (Sheldrick, 1997)'
_computing_structure_solution 'SHELXS-97 (Sheldrick, 1990)'
_diffrn_ambient_temperature 294(2)
_diffrn_measured_fraction_theta_full 0.990
_diffrn_measured_fraction_theta_max 0.990
_diffrn_measurement_device_type 'Bruker SMART APEX CCD diffractometer'
_diffrn_measurement_method 'omega scans'
_diffrn_radiation_monochromator graphite
_diffrn_radiation_source 'fine-focus sealed tube'
_diffrn_radiation_type MoK\a
_diffrn_radiation_wavelength 0.71073
_diffrn_reflns_av_R_equivalents 0.0302
_diffrn_reflns_av_sigmaI/netI 0.0376
_diffrn_reflns_limit_h_max 28
_diffrn_reflns_limit_h_min -23
_diffrn_reflns_limit_k_max 11
_diffrn_reflns_limit_k_min -13
_diffrn_reflns_limit_l_max 20
_diffrn_reflns_limit_l_min -21
_diffrn_reflns_number 10373
_diffrn_reflns_theta_full 25.03
_diffrn_reflns_theta_max 25.03
_diffrn_reflns_theta_min 2.07
_diffrn_standards_decay_% <1
_exptl_absorpt_coefficient_mu 12.364
_exptl_absorpt_correction_T_max 0.781
_exptl_absorpt_correction_T_min 0.221
_exptl_absorpt_correction_type SADABS
_exptl_absorpt_process_details '(SADABS, Bruker, 1997)'
_exptl_crystal_colour brown
_exptl_crystal_density_diffrn 2.249
_exptl_crystal_density_method 'not measured'
_exptl_crystal_description plate
_exptl_crystal_F_000 2632
_exptl_crystal_size_max 0.30
_exptl_crystal_size_mid 0.10
_exptl_crystal_size_min 0.02
_refine_diff_density_max 3.743
_refine_diff_density_min -3.205
_refine_diff_density_rms 0.238
_refine_ls_extinction_method none
_refine_ls_goodness_of_fit_ref 1.036
_refine_ls_hydrogen_treatment constr
_refine_ls_matrix_type full
_refine_ls_number_parameters 203
_refine_ls_number_reflns 3623
_refine_ls_number_restraints 0
_refine_ls_restrained_S_all 1.036
_refine_ls_R_factor_all 0.0533
_refine_ls_R_factor_gt 0.0490
_refine_ls_shift/su_max 0.000
_refine_ls_shift/su_mean 0.000
_refine_ls_structure_factor_coef Fsqd
_refine_ls_weighting_details 'calc w=1/[\s^2^(Fo^2^)+(0.0675P)^2^+117.8096P] where P=(Fo^2^+2Fc^2^)/3'
_refine_ls_weighting_scheme calc
_refine_ls_wR_factor_gt 0.1274
_refine_ls_wR_factor_ref 0.1325
_reflns_number_gt 3277
_reflns_number_total 3623
_reflns_threshold_expression >2sigma(I)
_cod_data_source_file om060107gsi20060204_124101.cif
_cod_data_source_block W2Pt2
_cod_depositor_comments
;
The following automatic conversions were performed:

'_symmetry_cell_setting' value 'Monoclinic' changed to 'monoclinic'
according to /home/saulius/struct/CIF-dictionaries/cif_core.dic
dictionary named 'cif_core.dic' version 2.4.1 from 2010-06-29.

Automatic conversion script
Id: cif_fix_values 1715 2011-07-08 13:25:40Z adriana 
;
_cod_original_sg_symbol_H-M C2/c
_cod_database_code 4075190

loop_
_symmetry_equiv_pos_as_xyz
'x, y, z'
'-x, y, -z+1/2'
'x+1/2, y+1/2, z'
'-x+1/2, y+1/2, -z+1/2'
'-x, -y, -z'
'x, -y, z-1/2'
'-x+1/2, -y+1/2, -z'
'x+1/2, -y+1/2, z-1/2'

loop_
_atom_site_label
_atom_site_type_symbol
_atom_site_fract_x
_atom_site_fract_y
_atom_site_fract_z
_atom_site_U_iso_or_equiv
_atom_site_adp_type
_atom_site_occupancy
_atom_site_symmetry_multiplicity
_atom_site_calc_flag
_atom_site_refinement_flags
_atom_site_disorder_assembly
_atom_site_disorder_group
Pt1 Pt 0.06815(2) 0.12574(4) 0.27971(3) 0.04490(17) Uani 1 1 d . . .
W1 W -0.01150(2) 0.30979(4) 0.16989(3) 0.04501(18) Uani 1 1 d . . .
P1 P 0.14716(14) -0.0082(3) 0.29749(18) 0.0434(6) Uani 1 1 d . . .
O11A O 0.1004(7) 0.1219(12) 0.4524(10) 0.042(3) Uiso 0.50 1 d P A 1
O11B O 0.0500(17) 0.048(3) 0.415(2) 0.140(12) Uiso 0.50 1 d P B 2
O12 O -0.1253(5) 0.4390(14) 0.1724(7) 0.101(4) Uani 1 1 d . . .
C11A C 0.0758(10) 0.1785(19) 0.3918(13) 0.029(4) Uiso 0.50 1 d P . 1
C11B C 0.0553(17) 0.145(3) 0.379(2) 0.070(9) Uiso 0.50 1 d P . 2
C12 C -0.0828(9) 0.3824(15) 0.1778(9) 0.080(5) Uani 1 1 d . . .
C21 C -0.0404(9) 0.3500(17) 0.0265(9) 0.078(5) Uani 1 1 d . . .
H21 H -0.0775 0.3167 -0.0166 0.093 Uiso 1 1 calc R . .
C22 C -0.0370(10) 0.4591(18) 0.0642(11) 0.089(5) Uani 1 1 d . . .
H22 H -0.0703 0.5123 0.0506 0.107 Uiso 1 1 calc R . .
C23 C 0.0248(11) 0.4757(15) 0.1259(12) 0.094(6) Uani 1 1 d . . .
H23 H 0.0410 0.5418 0.1623 0.113 Uiso 1 1 calc R . .
C24 C 0.0590(9) 0.3746(16) 0.1241(11) 0.082(5) Uani 1 1 d . . .
H24 H 0.1021 0.3615 0.1594 0.099 Uiso 1 1 calc R . .
C25 C 0.0170(9) 0.2967(16) 0.0597(10) 0.078(4) Uani 1 1 d . . .
H25 H 0.0267 0.2234 0.0433 0.093 Uiso 1 1 calc R . .
C41A C 0.1355(13) -0.167(2) 0.332(2) 0.045(7) Uiso 0.50 1 d P . 1
C42A C 0.1913(11) -0.252(2) 0.3603(17) 0.052(5) Uiso 0.50 1 d P . 1
H42A H 0.1787 -0.3320 0.3652 0.078 Uiso 0.50 1 calc PR . 1
H42B H 0.2249 -0.2261 0.4149 0.078 Uiso 0.50 1 calc PR . 1
H42C H 0.2059 -0.2503 0.3183 0.078 Uiso 0.50 1 calc PR . 1
C43A C 0.0780(13) -0.228(3) 0.2575(19) 0.055(6) Uiso 0.50 1 d P . 1
H43A H 0.0879 -0.2470 0.2123 0.082 Uiso 0.50 1 calc PR . 1
H43B H 0.0423 -0.1750 0.2360 0.082 Uiso 0.50 1 calc PR . 1
H43C H 0.0679 -0.3014 0.2775 0.082 Uiso 0.50 1 calc PR . 1
C44A C 0.1145(13) -0.156(3) 0.4026(19) 0.057(6) Uiso 0.50 1 d P . 1
H44A H 0.1043 -0.2343 0.4155 0.085 Uiso 0.50 1 calc PR . 1
H44B H 0.0779 -0.1050 0.3820 0.085 Uiso 0.50 1 calc PR . 1
H44C H 0.1483 -0.1216 0.4537 0.085 Uiso 0.50 1 calc PR . 1
C45A C 0.2260(10) 0.049(2) 0.3706(16) 0.040(5) Uiso 0.50 1 d P . 1
C46A C 0.2396(13) 0.022(3) 0.4650(19) 0.056(6) Uiso 0.50 1 d P . 1
H46A H 0.2436 -0.0630 0.4748 0.085 Uiso 0.50 1 calc PR . 1
H46B H 0.2052 0.0520 0.4729 0.085 Uiso 0.50 1 calc PR . 1
H46C H 0.2782 0.0613 0.5049 0.085 Uiso 0.50 1 calc PR . 1
C47A C 0.2816(12) -0.008(2) 0.3652(18) 0.058(6) Uiso 0.50 1 d P . 1
H47A H 0.2787 0.0096 0.3104 0.087 Uiso 0.50 1 calc PR . 1
H47B H 0.2804 -0.0939 0.3717 0.087 Uiso 0.50 1 calc PR . 1
H47C H 0.3206 0.0232 0.4102 0.087 Uiso 0.50 1 calc PR . 1
C48A C 0.2260(15) 0.190(3) 0.362(2) 0.070(8) Uiso 0.50 1 d P . 1
H48A H 0.2688 0.2186 0.3866 0.104 Uiso 0.50 1 calc PR . 1
H48B H 0.2058 0.2255 0.3923 0.104 Uiso 0.50 1 calc PR . 1
H48C H 0.2033 0.2123 0.3026 0.104 Uiso 0.50 1 calc PR . 1
C49A C 0.1389(11) -0.028(2) 0.1832(15) 0.042(5) Uiso 0.50 1 d P . 1
C50A C 0.1747(13) -0.131(2) 0.1721(18) 0.060(6) Uiso 0.50 1 d P . 1
H50A H 0.1712 -0.1271 0.1158 0.090 Uiso 0.50 1 calc PR . 1
H50B H 0.1573 -0.2055 0.1786 0.090 Uiso 0.50 1 calc PR . 1
H50C H 0.2184 -0.1256 0.2148 0.090 Uiso 0.50 1 calc PR . 1
C51A C 0.1613(14) 0.088(3) 0.160(2) 0.063(7) Uiso 0.50 1 d P . 1
H51A H 0.2042 0.1044 0.2030 0.095 Uiso 0.50 1 calc PR . 1
H51B H 0.1346 0.1536 0.1588 0.095 Uiso 0.50 1 calc PR . 1
H51C H 0.1592 0.0798 0.1051 0.095 Uiso 0.50 1 calc PR . 1
C52A C 0.0681(12) -0.032(2) 0.1155(16) 0.054(6) Uiso 0.50 1 d P . 1
H52A H 0.0638 -0.0216 0.0591 0.081 Uiso 0.50 1 calc PR . 1
H52B H 0.0460 0.0320 0.1267 0.081 Uiso 0.50 1 calc PR . 1
H52C H 0.0504 -0.1079 0.1187 0.081 Uiso 0.50 1 calc PR . 1
C41B C 0.1268(19) -0.169(3) 0.302(3) 0.073(11) Uiso 0.50 1 d P . 2
C42B C 0.178(2) -0.263(5) 0.298(3) 0.128(16) Uiso 0.50 1 d P . 2
H42D H 0.1650 -0.3440 0.2998 0.191 Uiso 0.50 1 calc PR . 2
H42E H 0.2190 -0.2488 0.3457 0.191 Uiso 0.50 1 calc PR . 2
H42F H 0.1796 -0.2507 0.2451 0.191 Uiso 0.50 1 calc PR . 2
C43B C 0.066(2) -0.193(4) 0.223(3) 0.096(12) Uiso 0.50 1 d P . 2
H43D H 0.0738 -0.2078 0.1755 0.144 Uiso 0.50 1 calc PR . 2
H43E H 0.0384 -0.1241 0.2102 0.144 Uiso 0.50 1 calc PR . 2
H43F H 0.0457 -0.2620 0.2320 0.144 Uiso 0.50 1 calc PR . 2
C44B C 0.121(3) -0.195(5) 0.374(4) 0.131(18) Uiso 0.50 1 d P . 2
H44D H 0.1053 -0.1258 0.3903 0.197 Uiso 0.50 1 calc PR . 2
H44E H 0.1610 -0.2185 0.4200 0.197 Uiso 0.50 1 calc PR . 2
H44F H 0.0911 -0.2606 0.3608 0.197 Uiso 0.50 1 calc PR . 2
C45B C 0.2291(13) 0.025(3) 0.405(2) 0.059(7) Uiso 0.50 1 d P . 2
C46B C 0.218(2) 0.027(4) 0.483(3) 0.101(12) Uiso 0.50 1 d P . 2
H46D H 0.2573 0.0378 0.5344 0.152 Uiso 0.50 1 calc PR . 2
H46E H 0.1990 -0.0479 0.4863 0.152 Uiso 0.50 1 calc PR . 2
H46F H 0.1897 0.0921 0.4771 0.152 Uiso 0.50 1 calc PR . 2
C47B C 0.287(3) -0.068(7) 0.434(5) 0.18(3) Uiso 0.50 1 d P . 2
H47D H 0.3238 -0.0349 0.4818 0.270 Uiso 0.50 1 calc PR . 2
H47E H 0.2950 -0.0818 0.3870 0.270 Uiso 0.50 1 calc PR . 2
H47F H 0.2759 -0.1427 0.4511 0.270 Uiso 0.50 1 calc PR . 2
C48B C 0.248(3) 0.155(5) 0.408(4) 0.129(17) Uiso 0.50 1 d P . 2
H48D H 0.2135 0.2057 0.4012 0.193 Uiso 0.50 1 calc PR . 2
H48E H 0.2573 0.1700 0.3617 0.193 Uiso 0.50 1 calc PR . 2
H48F H 0.2845 0.1716 0.4618 0.193 Uiso 0.50 1 calc PR . 2
C49B C 0.172(2) 0.019(4) 0.208(3) 0.090(10) Uiso 0.50 1 d P . 2
C50B C 0.1791(19) 0.150(4) 0.199(3) 0.093(10) Uiso 0.50 1 d P . 2
H50D H 0.2165 0.1784 0.2483 0.140 Uiso 0.50 1 calc PR . 2
H50E H 0.1427 0.1914 0.1947 0.140 Uiso 0.50 1 calc PR . 2
H50F H 0.1827 0.1637 0.1480 0.140 Uiso 0.50 1 calc PR . 2
C51B C 0.241(3) -0.032(5) 0.233(4) 0.134(17) Uiso 0.50 1 d P . 2
H51D H 0.2484 -0.0227 0.1847 0.201 Uiso 0.50 1 calc PR . 2
H51E H 0.2428 -0.1161 0.2472 0.201 Uiso 0.50 1 calc PR . 2
H51F H 0.2721 0.0114 0.2812 0.201 Uiso 0.50 1 calc PR . 2
C52B C 0.112(4) -0.010(8) 0.130(5) 0.20(3) Uiso 0.50 1 d P . 2
H52D H 0.0988 0.0580 0.0918 0.295 Uiso 0.50 1 calc PR . 2
H52E H 0.0800 -0.0302 0.1450 0.295 Uiso 0.50 1 calc PR . 2
H52F H 0.1189 -0.0777 0.1010 0.295 Uiso 0.50 1 calc PR . 2

loop_
_atom_site_aniso_label
_atom_site_aniso_U_11
_atom_site_aniso_U_22
_atom_site_aniso_U_33
_atom_site_aniso_U_23
_atom_site_aniso_U_13
_atom_site_aniso_U_12
Pt1 0.0644(3) 0.0389(3) 0.0429(3) 0.00427(17) 0.0349(2) 0.00800(18)
W1 0.0484(3) 0.0505(3) 0.0316(3) 0.00489(17) 0.0154(2) -0.00508(19)
P1 0.0557(16) 0.0435(14) 0.0401(14) -0.0028(12) 0.0302(13) 0.0029(13)
O12 0.067(7) 0.147(12) 0.072(7) 0.001(7) 0.019(6) 0.049(8)
C12 0.095(12) 0.077(10) 0.048(8) -0.009(7) 0.020(8) 0.014(9)
C21 0.091(11) 0.099(12) 0.034(7) 0.022(7) 0.023(7) -0.009(10)
C22 0.110(14) 0.091(12) 0.060(9) 0.034(9) 0.035(10) 0.024(11)
C23 0.158(19) 0.054(9) 0.076(11) 0.012(8) 0.061(12) -0.027(11)
C24 0.091(11) 0.092(12) 0.072(10) 0.025(9) 0.046(9) -0.025(9)
C25 0.105(13) 0.087(11) 0.059(9) 0.009(8) 0.053(9) -0.015(10)

loop_
_atom_type_symbol
_atom_type_description
_atom_type_scat_dispersion_real
_atom_type_scat_dispersion_imag
_atom_type_scat_source
C C 0.0033 0.0016 'International Tables Vol C Tables 4.2.6.8 and 6.1.1.4'
H H 0.0000 0.0000 'International Tables Vol C Tables 4.2.6.8 and 6.1.1.4'
O O 0.0106 0.0060 'International Tables Vol C Tables 4.2.6.8 and 6.1.1.4'
P P 0.1023 0.0942 'International Tables Vol C Tables 4.2.6.8 and 6.1.1.4'
W W -0.8490 6.8722 'International Tables Vol C Tables 4.2.6.8 and 6.1.1.4'
Pt Pt -1.7033 8.3905 'International Tables Vol C Tables 4.2.6.8 and 6.1.1.4'

loop_
_geom_angle_atom_site_label_1
_geom_angle_atom_site_label_2
_geom_angle_atom_site_label_3
_geom_angle
_geom_angle_site_symmetry_1
_geom_angle_site_symmetry_3
C11B Pt1 C11A 16.7(11) . .
C11B Pt1 P1 115.1(10) . .
C11A Pt1 P1 112.0(6) . .
C11B Pt1 W1 47.5(10) . 2
C11A Pt1 W1 45.7(5) . 2
P1 Pt1 W1 155.55(7) . 2
C11B Pt1 W1 101.2(10) . .
C11A Pt1 W1 100.5(5) . .
P1 Pt1 W1 142.88(7) . .
W1 Pt1 W1 55.017(19) 2 .
C11B Pt1 Pt1 71.9(11) . 2
C11A Pt1 Pt1 85.0(6) . 2
P1 Pt1 Pt1 139.05(8) . 2
W1 Pt1 Pt1 59.185(14) 2 2
W1 Pt1 Pt1 58.701(15) . 2
C12 W1 C11A 82.3(8) . 2
C12 W1 C11B 96.2(12) . 2
C11A W1 C11B 15.9(10) 2 2
C12 W1 C24 135.1(7) . .
C11A W1 C24 122.3(7) 2 .
C11B W1 C24 115.7(11) 2 .
C12 W1 C23 100.3(8) . .
C11A W1 C23 134.6(7) 2 .
C11B W1 C23 138.7(10) 2 .
C24 W1 C23 35.1(7) . .
C12 W1 C21 100.5(7) . .
C11A W1 C21 78.3(7) 2 .
C11B W1 C21 83.3(11) 2 .
C24 W1 C21 56.4(6) . .
C23 W1 C21 56.5(6) . .
C12 W1 C22 82.1(7) . .
C11A W1 C22 103.7(8) 2 .
C11B W1 C22 113.5(11) 2 .
C24 W1 C22 57.2(7) . .
C23 W1 C22 34.1(7) . .
C21 W1 C22 33.9(6) . .
C12 W1 C25 133.9(6) . .
C11A W1 C25 87.6(7) 2 .
C11B W1 C25 83.5(10) 2 .
C24 W1 C25 34.9(6) . .
C23 W1 C25 57.9(6) . .
C21 W1 C25 33.5(6) . .
C22 W1 C25 56.9(7) . .
C12 W1 W1 70.2(4) . 2
C11A W1 W1 107.2(6) 2 2
C11B W1 W1 104.9(10) 2 2
C24 W1 W1 124.6(4) . 2
C23 W1 W1 116.3(5) . 2
C21 W1 W1 168.0(5) . 2
C22 W1 W1 134.6(5) . 2
C25 W1 W1 154.3(5) . 2
C12 W1 Pt1 72.9(5) . 2
C11A W1 Pt1 44.8(6) 2 2
C11B W1 Pt1 43.4(9) 2 2
C24 W1 Pt1 151.5(5) . 2
C23 W1 Pt1 173.1(6) . 2
C21 W1 Pt1 122.9(4) . 2
C22 W1 Pt1 141.2(5) . 2
C25 W1 Pt1 126.1(4) . 2
W1 W1 Pt1 62.772(16) 2 2
C12 W1 Pt1 125.0(5) . .
C11A W1 Pt1 86.7(6) 2 .
C11B W1 Pt1 72.2(11) 2 .
C24 W1 Pt1 95.5(5) . .
C23 W1 Pt1 124.1(6) . .
C21 W1 Pt1 129.5(5) . .
C22 W1 Pt1 152.4(5) . .
C25 W1 Pt1 98.9(5) . .
W1 W1 Pt1 62.212(14) 2 .
Pt1 W1 Pt1 62.11(2) 2 .
C45A P1 C41B 120.7(15) . .
C45A P1 C41A 110.7(12) . .
C41B P1 C41A 14.2(14) . .
C45A P1 C49A 109.4(11) . .
C41B P1 C49A 92.1(15) . .
C41A P1 C49A 105.7(12) . .
C45A P1 C49B 84.5(15) . .
C41B P1 C49B 111.7(18) . .
C41A P1 C49B 122.9(15) . .
C49A P1 C49B 25.8(12) . .
C45A P1 C45B 18.5(9) . .
C41B P1 C45B 106.9(16) . .
C41A P1 C45B 95.0(13) . .
C49A P1 C45B 124.9(12) . .
C49B P1 C45B 101.5(16) . .
C45A P1 Pt1 112.2(7) . .
C41B P1 Pt1 114.0(12) . .
C41A P1 Pt1 113.3(8) . .
C49A P1 Pt1 105.2(7) . .
C49B P1 Pt1 109.8(12) . .
C45B P1 Pt1 112.3(8) . .
O11A C11A Pt1 122.5(15) . .
O11A C11A W1 145.8(16) . 2
Pt1 C11A W1 89.5(8) . 2
O11B C11B Pt1 117(3) . .
O11B C11B W1 143(3) . 2
Pt1 C11B W1 89.1(14) . 2
O12 C12 W1 168.5(16) . .
C25 C21 C22 111.4(17) . .
C25 C21 W1 74.4(8) . .
C22 C21 W1 73.8(8) . .
C25 C21 H21 124.3 . .
C22 C21 H21 124.3 . .
W1 C21 H21 119.1 . .
C21 C22 C23 107.3(18) . .
C21 C22 W1 72.3(9) . .
C23 C22 W1 71.9(8) . .
C21 C22 H22 126.3 . .
C23 C22 H22 126.3 . .
W1 C22 H22 121.3 . .
C22 C23 C24 107.3(17) . .
C22 C23 W1 74.0(10) . .
C24 C23 W1 72.0(8) . .
C22 C23 H23 126.3 . .
C24 C23 H23 126.3 . .
W1 C23 H23 119.6 . .
C23 C24 C25 108.1(17) . .
C23 C24 W1 72.9(9) . .
C25 C24 W1 74.3(9) . .
C23 C24 H24 126.0 . .
C25 C24 H24 126.0 . .
W1 C24 H24 118.8 . .
C21 C25 C24 105.8(17) . .
C21 C25 W1 72.2(9) . .
C24 C25 W1 70.8(9) . .
C21 C25 H25 127.1 . .
C24 C25 H25 127.1 . .
W1 C25 H25 121.7 . .
C42A C41A C43A 107(2) . .
C42A C41A C44A 112(3) . .
C43A C41A C44A 103(2) . .
C42A C41A P1 115.2(19) . .
C43A C41A P1 109(2) . .
C44A C41A P1 109.4(19) . .
C41A C42A H42A 109.5 . .
C41A C42A H42B 109.5 . .
H42A C42A H42B 109.5 . .
C41A C42A H42C 109.5 . .
H42A C42A H42C 109.5 . .
H42B C42A H42C 109.5 . .
C41A C43A H43A 109.5 . .
C41A C43A H43B 109.5 . .
H43A C43A H43B 109.5 . .
C41A C43A H43C 109.5 . .
H43A C43A H43C 109.5 . .
H43B C43A H43C 109.5 . .
C41A C44A H44A 109.5 . .
C41A C44A H44B 109.5 . .
H44A C44A H44B 109.5 . .
C41A C44A H44C 109.5 . .
H44A C44A H44C 109.5 . .
H44B C44A H44C 109.5 . .
C47A C45A C48A 112(2) . .
C47A C45A C46A 104(2) . .
C48A C45A C46A 106(2) . .
C47A C45A P1 116.9(17) . .
C48A C45A P1 109.2(18) . .
C46A C45A P1 107.7(17) . .
C45A C46A H46A 109.5 . .
C45A C46A H46B 109.5 . .
H46A C46A H46B 109.5 . .
C45A C46A H46C 109.5 . .
H46A C46A H46C 109.5 . .
H46B C46A H46C 109.5 . .
C45A C47A H47A 109.5 . .
C45A C47A H47B 109.5 . .
H47A C47A H47B 109.5 . .
C45A C47A H47C 109.5 . .
H47A C47A H47C 109.5 . .
H47B C47A H47C 109.5 . .
C45A C48A H48A 109.5 . .
C45A C48A H48B 109.5 . .
H48A C48A H48B 109.5 . .
C45A C48A H48C 109.5 . .
H48A C48A H48C 109.5 . .
H48B C48A H48C 109.5 . .
C50A C49A C51A 108(2) . .
C50A C49A C52A 112(2) . .
C51A C49A C52A 102(2) . .
C50A C49A P1 116.3(17) . .
C51A C49A P1 107.7(17) . .
C52A C49A P1 109.6(15) . .
C49A C50A H50A 109.5 . .
C49A C50A H50B 109.5 . .
H50A C50A H50B 109.5 . .
C49A C50A H50C 109.5 . .
H50A C50A H50C 109.5 . .
H50B C50A H50C 109.5 . .
C49A C51A H51A 109.5 . .
C49A C51A H51B 109.5 . .
H51A C51A H51B 109.5 . .
C49A C51A H51C 109.5 . .
H51A C51A H51C 109.5 . .
H51B C51A H51C 109.5 . .
C49A C52A H52A 109.5 . .
C49A C52A H52B 109.5 . .
H52A C52A H52B 109.5 . .
C49A C52A H52C 109.5 . .
H52A C52A H52C 109.5 . .
H52B C52A H52C 109.5 . .
C44B C41B C43B 110(4) . .
C44B C41B C42B 108(4) . .
C43B C41B C42B 105(4) . .
C44B C41B P1 113(4) . .
C43B C41B P1 107(3) . .
C42B C41B P1 113(3) . .
C41B C42B H42D 109.5 . .
C41B C42B H42E 109.5 . .
H42D C42B H42E 109.5 . .
C41B C42B H42F 109.5 . .
H42D C42B H42F 109.5 . .
H42E C42B H42F 109.5 . .
C41B C43B H43D 109.5 . .
C41B C43B H43E 109.5 . .
H43D C43B H43E 109.5 . .
C41B C43B H43F 109.5 . .
H43D C43B H43F 109.5 . .
H43E C43B H43F 109.5 . .
C41B C44B H44D 109.5 . .
C41B C44B H44E 109.5 . .
H44D C44B H44E 109.5 . .
C41B C44B H44F 109.5 . .
H44D C44B H44F 109.5 . .
H44E C44B H44F 109.5 . .
C48B C45B C46B 98(3) . .
C48B C45B C47B 114(4) . .
C46B C45B C47B 103(4) . .
C48B C45B P1 110(3) . .
C46B C45B P1 110(2) . .
C47B C45B P1 119(3) . .
C45B C46B H46D 109.5 . .
C45B C46B H46E 109.5 . .
H46D C46B H46E 109.5 . .
C45B C46B H46F 109.5 . .
H46D C46B H46F 109.5 . .
H46E C46B H46F 109.5 . .
C45B C47B H47D 109.5 . .
C45B C47B H47E 109.5 . .
H47D C47B H47E 109.5 . .
C45B C47B H47F 109.5 . .
H47D C47B H47F 109.5 . .
H47E C47B H47F 109.5 . .
C45B C48B H48D 109.5 . .
C45B C48B H48E 109.5 . .
H48D C48B H48E 109.5 . .
C45B C48B H48F 109.5 . .
H48D C48B H48F 109.5 . .
H48E C48B H48F 109.5 . .
C50B C49B C52B 103(4) . .
C50B C49B C51B 103(4) . .
C52B C49B C51B 126(5) . .
C50B C49B P1 110(3) . .
C52B C49B P1 101(4) . .
C51B C49B P1 114(3) . .
C49B C50B H50D 109.5 . .
C49B C50B H50E 109.5 . .
H50D C50B H50E 109.5 . .
C49B C50B H50F 109.5 . .
H50D C50B H50F 109.5 . .
H50E C50B H50F 109.5 . .
C49B C51B H51D 109.5 . .
C49B C51B H51E 109.5 . .
H51D C51B H51E 109.5 . .
C49B C51B H51F 109.5 . .
H51D C51B H51F 109.5 . .
H51E C51B H51F 109.5 . .
C49B C52B H52D 109.5 . .
C49B C52B H52E 109.5 . .
H52D C52B H52E 109.5 . .
C49B C52B H52F 109.5 . .
H52D C52B H52F 109.5 . .
H52E C52B H52F 109.5 . .

loop_
_geom_bond_atom_site_label_1
_geom_bond_atom_site_label_2
_geom_bond_distance
_geom_bond_site_symmetry_2
Pt1 C11B 1.94(3) .
Pt1 C11A 1.99(2) .
Pt1 P1 2.312(3) .
Pt1 W1 2.8255(6) 2
Pt1 W1 2.8400(6) .
Pt1 Pt1 2.9228(9) 2
W1 C12 1.959(18) .
W1 C11A 2.023(19) 2
W1 C11B 2.08(3) 2
W1 C24 2.314(15) .
W1 C23 2.326(14) .
W1 C21 2.332(13) .
W1 C22 2.351(15) .
W1 C25 2.359(15) .
W1 W1 2.6168(9) 2
W1 Pt1 2.8255(6) 2
P1 C45A 1.83(2) .
P1 C41B 1.86(4) .
P1 C41A 1.94(3) .
P1 C49A 1.95(2) .
P1 C49B 1.96(4) .
P1 C45B 2.02(3) .
O11A C11A 1.14(2) .
O11B C11B 1.28(5) .
O12 C12 1.163(19) .
C11A W1 2.023(19) 2
C11B W1 2.08(3) 2
C21 C25 1.35(2) .
C21 C22 1.37(3) .
C21 H21 0.9300 .
C22 C23 1.37(3) .
C22 H22 0.9300 .
C23 C24 1.40(3) .
C23 H23 0.9300 .
C24 C25 1.40(2) .
C24 H24 0.9300 .
C25 H25 0.9300 .
C41A C42A 1.51(4) .
C41A C43A 1.54(4) .
C41A C44A 1.55(4) .
C42A H42A 0.9600 .
C42A H42B 0.9600 .
C42A H42C 0.9600 .
C43A H43A 0.9600 .
C43A H43B 0.9600 .
C43A H43C 0.9600 .
C44A H44A 0.9600 .
C44A H44B 0.9600 .
C44A H44C 0.9600 .
C45A C47A 1.52(3) .
C45A C48A 1.57(4) .
C45A C46A 1.57(3) .
C46A H46A 0.9600 .
C46A H46B 0.9600 .
C46A H46C 0.9600 .
C47A H47A 0.9600 .
C47A H47B 0.9600 .
C47A H47C 0.9600 .
C48A H48A 0.9600 .
C48A H48B 0.9600 .
C48A H48C 0.9600 .
C49A C50A 1.50(3) .
C49A C51A 1.52(4) .
C49A C52A 1.55(3) .
C50A H50A 0.9600 .
C50A H50B 0.9600 .
C50A H50C 0.9600 .
C51A H51A 0.9600 .
C51A H51B 0.9600 .
C51A H51C 0.9600 .
C52A H52A 0.9600 .
C52A H52B 0.9600 .
C52A H52C 0.9600 .
C41B C44B 1.38(7) .
C41B C43B 1.49(6) .
C41B C42B 1.64(6) .
C42B H42D 0.9600 .
C42B H42E 0.9600 .
C42B H42F 0.9600 .
C43B H43D 0.9600 .
C43B H43E 0.9600 .
C43B H43F 0.9600 .
C44B H44D 0.9600 .
C44B H44E 0.9600 .
C44B H44F 0.9600 .
C45B C48B 1.51(6) .
C45B C46B 1.52(5) .
C45B C47B 1.60(7) .
C46B H46D 0.9600 .
C46B H46E 0.9600 .
C46B H46F 0.9600 .
C47B H47D 0.9600 .
C47B H47E 0.9600 .
C47B H47F 0.9600 .
C48B H48D 0.9600 .
C48B H48E 0.9600 .
C48B H48F 0.9600 .
C49B C50B 1.48(6) .
C49B C52B 1.48(8) .
C49B C51B 1.60(6) .
C50B H50D 0.9600 .
C50B H50E 0.9600 .
C50B H50F 0.9600 .
C51B H51D 0.9600 .
C51B H51E 0.9600 .
C51B H51F 0.9600 .
C52B H52D 0.9600 .
C52B H52E 0.9600 .
C52B H52F 0.9600 .
